data_7157483
loop_
_publ_author_name
'Roy, Biswajit'
'Das, Eshani'
'Roy, Avijit'
'Mal, Dipakranjan'

_publ_section_title
;
 Ni(ii)-Catalyzed vinylic C-H functionalization of
 2-acetamido-3-arylacrylates to access isotetronic acids.
;
_journal_issue 19
_journal_name_full 'Organic &amp; biomolecular chemistry'
_journal_page_first 3697
_journal_page_last 3706
_journal_paper_doi 10.1039/d0ob00557f
_journal_volume 18
_journal_year 2020
_chemical_formula_sum 'C11 H7 N O3'
_chemical_formula_weight 201.17
_space_group_crystal_system triclinic
_space_group_IT_number 2
_space_group_name_Hall '-P 1'
_space_group_name_H-M_alt 'P -1'
_atom_sites_solution_hydrogens geom
_audit_creation_method SHELXL-2014/7
_audit_update_record
;
2018-10-08 deposited with the CCDC.	2020-04-20 downloaded from the CCDC.
;
_cell_angle_alpha 94.77
_cell_angle_beta 105.91
_cell_angle_gamma 108.25
_cell_formula_units_Z 4
_cell_length_a 8.009
_cell_length_b 9.607
_cell_length_c 13.044
_cell_measurement_reflns_used 350
_cell_measurement_temperature 293(2)
_cell_measurement_theta_max 26.609
_cell_measurement_theta_min 2.824
_cell_volume 900.812
_computing_cell_refinement 'SAINT 6.45 ( Bruker, 2003)'
_computing_data_collection 'SMART 5.628 (Bruker, 2003)'
_computing_data_reduction 'SAINT 6.45 ( Bruker, 2003)'
_computing_molecular_graphics 'Diamond 2.1e'
_computing_structure_refinement 'SHELXL-2014/7 (Sheldrick, 2014)'
_computing_structure_solution SIR-97
_diffrn_ambient_temperature 293(2)
_diffrn_measured_fraction_theta_full 0.990
_diffrn_measured_fraction_theta_max 0.969
_diffrn_measurement_device_type 'Bruker SMART APEX'
_diffrn_measurement_method /w-scans
_diffrn_radiation_type MoK\a
_diffrn_radiation_wavelength 0.71073
_diffrn_reflns_av_R_equivalents 0.0386
_diffrn_reflns_av_unetI/netI 0.0618
_diffrn_reflns_Laue_measured_fraction_full 0.990
_diffrn_reflns_Laue_measured_fraction_max 0.969
_diffrn_reflns_limit_h_max 10
_diffrn_reflns_limit_h_min -10
_diffrn_reflns_limit_k_max 10
_diffrn_reflns_limit_k_min -12
_diffrn_reflns_limit_l_max 16
_diffrn_reflns_limit_l_min -10
_diffrn_reflns_number 8034
_diffrn_reflns_point_group_measured_fraction_full 0.990
_diffrn_reflns_point_group_measured_fraction_max 0.969
_diffrn_reflns_theta_full 25.500
_diffrn_reflns_theta_max 26.609
_diffrn_reflns_theta_min 2.824
_diffrn_source 'fine-focus sealed tube'
_exptl_absorpt_coefficient_mu 0.110
_exptl_absorpt_correction_T_max 0.995
_exptl_absorpt_correction_T_min 0.990
_exptl_absorpt_correction_type empirical
_exptl_absorpt_process_details SADABS
_exptl_crystal_colour colorless
_exptl_crystal_density_diffrn 1.483
_exptl_crystal_description block
_exptl_crystal_F_000 416
_exptl_crystal_size_max 0.14
_exptl_crystal_size_mid 0.07
_exptl_crystal_size_min 0.05
_refine_diff_density_max 0.562
_refine_diff_density_min -0.256
_refine_diff_density_rms 0.063
_refine_ls_extinction_method none
_refine_ls_goodness_of_fit_ref 1.030
_refine_ls_hydrogen_treatment constr
_refine_ls_matrix_type full
_refine_ls_number_parameters 271
_refine_ls_number_reflns 3650
_refine_ls_number_restraints 0
_refine_ls_restrained_S_all 1.030
_refine_ls_R_factor_all 0.1281
_refine_ls_R_factor_gt 0.0748
_refine_ls_shift/su_max 0.000
_refine_ls_shift/su_mean 0.000
_refine_ls_structure_factor_coef Fsqd
_refine_ls_weighting_details 'w=1/[\s^2^(Fo^2^)+(0.1120P)^2^+0.5161P] where P=(Fo^2^+2Fc^2^)/3'
_refine_ls_weighting_scheme calc
_refine_ls_wR_factor_gt 0.1975
_refine_ls_wR_factor_ref 0.2304
_reflns_Friedel_coverage 0.000
_reflns_number_gt 2118
_reflns_number_total 3650
_reflns_threshold_expression 'I > 2\s(I)'
_cod_data_source_file d0ob00557f2.cif
_cod_data_source_block 9t
_cod_depositor_comments
;
Adding full bibliography for 7157480--7157483.cif.

2024-06-28
Z value and formula fixed to values more according to usual
chemical conventions.                 miguel
;
_cod_original_formula_sum 'C22 H14 N2 O6'
_cod_original_formula_weight 402.35
_cod_original_formula_units_Z 2
_cod_original_cell_volume 900.8
_cod_database_code 7157483
_shelx_shelxl_version_number 2014/7
_shelx_space_group_comment
;
The symmetry employed for this shelxl refinement is uniquely defined
by the following loop, which should always be used as a source of
symmetry information in preference to the above space-group names.
They are only intended as comments.
;

loop_
_space_group_symop_operation_xyz
'x, y, z'
'-x, -y, -z'

loop_
_atom_site_label
_atom_site_type_symbol
_atom_site_fract_x
_atom_site_fract_y
_atom_site_fract_z
_atom_site_U_iso_or_equiv
_atom_site_adp_type
_atom_site_occupancy
_atom_site_site_symmetry_order
_atom_site_calc_flag
_atom_site_refinement_flags_posn
_atom_site_refinement_flags_adp
_atom_site_refinement_flags_occupancy
_atom_site_disorder_assembly
_atom_site_disorder_group
O3 O 0.2808(3) 0.5808(3) -0.0600(2) 0.0601(8) Uani 1 1 d . . . . .
H3A H 0.1960 0.5034 -0.0646 0.090 Uiso 1 1 calc R U . . .
O6 O 0.9215(3) 0.7340(3) 0.4426(2) 0.0603(8) Uani 1 1 d . . . . .
H6A H 0.9925 0.8148 0.4391 0.090 Uiso 1 1 calc R U . . .
O4 O 1.1741(4) 0.7484(3) 0.7165(2) 0.0628(8) Uani 1 1 d . . . . .
O1 O 0.5213(4) 0.5928(3) 0.2158(2) 0.0644(8) Uani 1 1 d . . . . .
O5 O 1.2526(4) 0.9238(3) 0.6204(2) 0.0700(9) Uani 1 1 d . . . . .
O2 O 0.2548(4) 0.4143(3) 0.1178(2) 0.0689(9) Uani 1 1 d . . . . .
C15 C 0.7388(4) 0.4537(3) 0.5314(3) 0.0391(8) Uani 1 1 d . . . . .
N1 N 0.9530(5) 1.3232(3) -0.1367(3) 0.0630(9) Uani 1 1 d . . . . .
N2 N 0.1207(5) -0.0233(4) 0.3592(3) 0.0666(10) Uani 1 1 d . . . . .
C7 C 0.8833(5) 1.2223(4) -0.1044(3) 0.0441(8) Uani 1 1 d . . . . .
C8 C 0.5603(5) 0.7357(3) 0.0823(3) 0.0421(8) Uani 1 1 d . . . . .
C1 C 0.8028(5) 1.0985(3) -0.0568(3) 0.0422(8) Uani 1 1 d . . . . .
C4 C 0.6438(5) 0.8599(3) 0.0306(3) 0.0391(8) Uani 1 1 d . . . . .
C11 C 0.4035(5) 0.6189(3) 0.0404(3) 0.0431(8) Uani 1 1 d . . . . .
C21 C 0.9792(5) 0.7032(4) 0.5418(3) 0.0433(8) Uani 1 1 d . . . . .
C22 C 1.1498(5) 0.8062(4) 0.6268(3) 0.0471(9) Uani 1 1 d . . . . .
C3 C 0.8051(5) 0.9747(4) 0.0943(3) 0.0470(9) Uani 1 1 d . . . . .
H3 H 0.8599 0.9713 0.1664 0.056 Uiso 1 1 calc R U . . .
C12 C 0.4207(4) 0.2052(4) 0.4417(3) 0.0451(9) Uani 1 1 d . . . . .
C16 C 0.6271(5) 0.4396(4) 0.4259(3) 0.0458(9) Uani 1 1 d . . . . .
H16 H 0.6595 0.5142 0.3864 0.055 Uiso 1 1 calc R U . . .
C19 C 0.9069(5) 0.5858(4) 0.5825(3) 0.0431(8) Uani 1 1 d . . . . .
C10 C 0.3774(5) 0.5272(4) 0.1241(3) 0.0475(9) Uani 1 1 d . . . . .
C18 C 0.2520(5) 0.0787(4) 0.3920(3) 0.0461(9) Uani 1 1 d . . . . .
C5 C 0.5633(5) 0.8642(4) -0.0763(3) 0.0455(9) Uani 1 1 d . . . . .
H5 H 0.4562 0.7866 -0.1183 0.055 Uiso 1 1 calc R U . . .
C17 C 0.4678(5) 0.3152(4) 0.3790(3) 0.0466(9) Uani 1 1 d . . . . .
H17 H 0.3938 0.3047 0.3080 0.056 Uiso 1 1 calc R U . . .
C6 C 0.6410(5) 0.9834(4) -0.1216(3) 0.0486(9) Uani 1 1 d . . . . .
H6 H 0.5869 0.9870 -0.1937 0.058 Uiso 1 1 calc R U . . .
C13 C 0.5294(5) 0.2182(4) 0.5444(3) 0.0500(9) Uani 1 1 d . . . . .
H13 H 0.4961 0.1442 0.5842 0.060 Uiso 1 1 calc R U . . .
C2 C 0.8827(5) 1.0941(4) 0.0489(3) 0.0493(9) Uani 1 1 d . . . . .
H2 H 0.9899 1.1716 0.0908 0.059 Uiso 1 1 calc R U . . .
C14 C 0.6909(5) 0.3420(4) 0.5907(3) 0.0493(9) Uani 1 1 d . . . . .
H14 H 0.7664 0.3500 0.6609 0.059 Uiso 1 1 calc R U . . .
C20 C 1.0273(5) 0.6049(4) 0.6966(3) 0.0560(10) Uani 1 1 d . . . . .
H20A H 0.9575 0.6042 0.7467 0.067 Uiso 1 1 calc R U . . .
H20B H 1.0781 0.5256 0.7045 0.067 Uiso 1 1 calc R U . . .
C9 C 0.6448(6) 0.7267(4) 0.1967(3) 0.0556(10) Uani 1 1 d . . . . .
H9A H 0.7671 0.7208 0.2080 0.067 Uiso 1 1 calc R U . . .
H9B H 0.6558 0.8135 0.2453 0.067 Uiso 1 1 calc R U . . .

loop_
_atom_site_aniso_label
_atom_site_aniso_U_11
_atom_site_aniso_U_22
_atom_site_aniso_U_33
_atom_site_aniso_U_23
_atom_site_aniso_U_13
_atom_site_aniso_U_12
O3 0.0551(16) 0.0453(14) 0.0523(17) 0.0169(12) 0.0035(14) -0.0098(12)
O6 0.0513(15) 0.0489(14) 0.0510(17) 0.0180(12) -0.0003(13) -0.0103(12)
O4 0.0529(16) 0.0605(16) 0.0484(17) 0.0021(13) 0.0041(13) -0.0035(13)
O1 0.0768(19) 0.0582(16) 0.0497(17) 0.0278(13) 0.0206(15) 0.0073(15)
O5 0.0513(16) 0.0479(16) 0.081(2) -0.0018(14) 0.0130(15) -0.0120(13)
O2 0.0760(19) 0.0445(15) 0.078(2) 0.0291(14) 0.0319(17) -0.0004(14)
C15 0.0390(17) 0.0362(16) 0.043(2) 0.0099(14) 0.0166(16) 0.0099(15)
N1 0.061(2) 0.0457(18) 0.069(2) 0.0240(16) 0.0160(18) 0.0018(16)
N2 0.055(2) 0.0508(19) 0.068(2) 0.0118(16) 0.0053(18) -0.0041(17)
C7 0.0400(18) 0.0349(17) 0.048(2) 0.0118(15) 0.0108(16) 0.0026(15)
C8 0.0441(19) 0.0376(17) 0.043(2) 0.0089(15) 0.0146(16) 0.0117(16)
C1 0.0478(19) 0.0340(17) 0.051(2) 0.0170(15) 0.0236(17) 0.0132(16)
C4 0.0386(17) 0.0298(15) 0.047(2) 0.0072(14) 0.0163(16) 0.0078(14)
C11 0.0459(19) 0.0314(16) 0.050(2) 0.0097(14) 0.0187(18) 0.0079(15)
C21 0.0396(18) 0.0402(18) 0.044(2) 0.0054(15) 0.0131(16) 0.0064(16)
C22 0.0397(19) 0.0410(18) 0.050(2) 0.0023(15) 0.0132(17) 0.0017(16)
C3 0.048(2) 0.0445(19) 0.036(2) 0.0090(15) 0.0043(16) 0.0071(17)
C12 0.0354(18) 0.0384(18) 0.053(2) 0.0031(15) 0.0113(17) 0.0058(15)
C16 0.0417(19) 0.0407(18) 0.047(2) 0.0149(15) 0.0103(17) 0.0059(16)
C19 0.0399(18) 0.0430(18) 0.044(2) 0.0063(15) 0.0134(16) 0.0119(16)
C10 0.057(2) 0.0369(18) 0.047(2) 0.0167(16) 0.0194(19) 0.0105(17)
C18 0.0426(19) 0.0391(19) 0.046(2) 0.0106(15) 0.0093(17) 0.0041(17)
C5 0.0397(19) 0.0339(17) 0.049(2) 0.0073(15) 0.0066(16) 0.0004(15)
C17 0.0397(18) 0.0404(18) 0.053(2) 0.0094(16) 0.0141(17) 0.0054(16)
C6 0.049(2) 0.0368(18) 0.055(2) 0.0130(16) 0.0166(18) 0.0074(17)
C13 0.049(2) 0.047(2) 0.047(2) 0.0181(16) 0.0128(18) 0.0056(17)
C2 0.047(2) 0.0353(18) 0.054(2) 0.0066(16) 0.0142(18) 0.0003(16)
C14 0.048(2) 0.049(2) 0.041(2) 0.0120(16) 0.0100(17) 0.0071(18)
C20 0.051(2) 0.057(2) 0.047(2) 0.0104(17) 0.0120(19) 0.0051(19)
C9 0.055(2) 0.050(2) 0.051(2) 0.0158(17) 0.0147(19) 0.0040(18)

loop_
_atom_type_symbol
_atom_type_description
_atom_type_scat_dispersion_real
_atom_type_scat_dispersion_imag
_atom_type_scat_source
C C 0.0033 0.0016 'International Tables Vol C Tables 4.2.6.8 and 6.1.1.4'
H H 0.0000 0.0000 'International Tables Vol C Tables 4.2.6.8 and 6.1.1.4'
N N 0.0061 0.0033 'International Tables Vol C Tables 4.2.6.8 and 6.1.1.4'
O O 0.0106 0.0060 'International Tables Vol C Tables 4.2.6.8 and 6.1.1.4'

loop_
_geom_angle_atom_site_label_1
_geom_angle_atom_site_label_2
_geom_angle_atom_site_label_3
_geom_angle
_geom_angle_site_symmetry_1
_geom_angle_site_symmetry_3
_geom_angle_publ_flag
C11 O3 H3A 109.5 . . ?
C21 O6 H6A 109.5 . . ?
C22 O4 C20 108.9(3) . . ?
C10 O1 C9 109.0(3) . . ?
C16 C15 C14 119.8(3) . . ?
C16 C15 C19 121.1(3) . . ?
C14 C15 C19 119.0(3) . . ?
N1 C7 C1 176.4(4) . . ?
C11 C8 C9 108.1(3) . . ?
C11 C8 C4 129.0(3) . . ?
C9 C8 C4 122.8(3) . . ?
C2 C1 C6 121.0(3) . . ?
C2 C1 C7 120.5(3) . . ?
C6 C1 C7 118.5(3) . . ?
C5 C4 C3 120.5(3) . . ?
C5 C4 C8 121.5(3) . . ?
C3 C4 C8 118.0(3) . . ?
C8 C11 O3 129.3(3) . . ?
C8 C11 C10 109.0(3) . . ?
O3 C11 C10 121.7(3) . . ?
C19 C21 O6 129.8(3) . . ?
C19 C21 C22 108.3(3) . . ?
O6 C21 C22 121.8(3) . . ?
O5 C22 O4 122.9(3) . . ?
O5 C22 C21 127.9(4) . . ?
O4 C22 C21 109.1(3) . . ?
C2 C3 C4 119.1(3) . . ?
C2 C3 H3 120.4 . . ?
C4 C3 H3 120.4 . . ?
C13 C12 C17 121.2(3) . . ?
C13 C12 C18 121.5(3) . . ?
C17 C12 C18 117.3(3) . . ?
C17 C16 C15 120.6(3) . . ?
C17 C16 H16 119.7 . . ?
C15 C16 H16 119.7 . . ?
C21 C19 C15 129.4(3) . . ?
C21 C19 C20 108.4(3) . . ?
C15 C19 C20 122.2(3) . . ?
O2 C10 O1 122.6(3) . . ?
O2 C10 C11 129.1(4) . . ?
O1 C10 C11 108.2(3) . . ?
N2 C18 C12 175.7(4) . . ?
C4 C5 C6 120.3(3) . . ?
C4 C5 H5 119.8 . . ?
C6 C5 H5 119.8 . . ?
C16 C17 C12 118.4(4) . . ?
C16 C17 H17 120.8 . . ?
C12 C17 H17 120.8 . . ?
C5 C6 C1 118.7(3) . . ?
C5 C6 H6 120.6 . . ?
C1 C6 H6 120.6 . . ?
C12 C13 C14 120.3(3) . . ?
C12 C13 H13 119.9 . . ?
C14 C13 H13 119.9 . . ?
C1 C2 C3 120.4(3) . . ?
C1 C2 H2 119.8 . . ?
C3 C2 H2 119.8 . . ?
C15 C14 C13 119.7(3) . . ?
C15 C14 H14 120.2 . . ?
C13 C14 H14 120.2 . . ?
O4 C20 C19 105.2(3) . . ?
O4 C20 H20A 110.7 . . ?
C19 C20 H20A 110.7 . . ?
O4 C20 H20B 110.7 . . ?
C19 C20 H20B 110.7 . . ?
H20A C20 H20B 108.8 . . ?
O1 C9 C8 105.7(3) . . ?
O1 C9 H9A 110.6 . . ?
C8 C9 H9A 110.6 . . ?
O1 C9 H9B 110.6 . . ?
C8 C9 H9B 110.6 . . ?
H9A C9 H9B 108.7 . . ?

loop_
_geom_bond_atom_site_label_1
_geom_bond_atom_site_label_2
_geom_bond_distance
_geom_bond_site_symmetry_2
_geom_bond_publ_flag
O3 C11 1.344(4) . ?
O3 H3A 0.8200 . ?
O6 C21 1.341(4) . ?
O6 H6A 0.8200 . ?
O4 C22 1.329(4) . ?
O4 C20 1.452(4) . ?
O1 C10 1.349(5) . ?
O1 C9 1.444(4) . ?
O5 C22 1.197(4) . ?
O2 C10 1.193(4) . ?
C15 C16 1.389(5) . ?
C15 C14 1.393(5) . ?
C15 C19 1.472(5) . ?
N1 C7 1.134(4) . ?
N2 C18 1.135(4) . ?
C7 C1 1.442(4) . ?
C8 C11 1.332(5) . ?
C8 C9 1.482(5) . ?
C8 C4 1.486(4) . ?
C1 C2 1.361(5) . ?
C1 C6 1.401(5) . ?
C4 C5 1.377(5) . ?
C4 C3 1.394(5) . ?
C11 C10 1.476(5) . ?
C21 C19 1.322(5) . ?
C21 C22 1.488(5) . ?
C3 C2 1.386(5) . ?
C3 H3 0.9300 . ?
C12 C13 1.354(5) . ?
C12 C17 1.412(5) . ?
C12 C18 1.443(5) . ?
C16 C17 1.388(5) . ?
C16 H16 0.9300 . ?
C19 C20 1.495(5) . ?
C5 C6 1.384(5) . ?
C5 H5 0.9300 . ?
C17 H17 0.9300 . ?
C6 H6 0.9300 . ?
C13 C14 1.393(5) . ?
C13 H13 0.9300 . ?
C2 H2 0.9300 . ?
C14 H14 0.9300 . ?
C20 H20A 0.9700 . ?
C20 H20B 0.9700 . ?
C9 H9A 0.9700 . ?
C9 H9B 0.9700 . ?
